data_7116730
loop_
_publ_author_name
'Yuichi Takasaki'
'Satoshi Takamizawa'

_publ_section_title
;
 Reversible crystal deformation of a single-crystal host of copper(II)
 1-naphthoate-pyrazine through crystal phase transition induced by
 methanol vapor sorption
;
_journal_name_full Chem.Commun.
_journal_page_first 5024
_journal_paper_doi 10.1039/C4cc09948F
_journal_volume 51
_journal_year 2015
_chemical_formula_sum 'C48 H32 Cu2 N2 O8'
_chemical_formula_weight 891.84
_chemical_name_systematic
; 
 ? 
;
_space_group_IT_number 2
_symmetry_cell_setting triclinic
_symmetry_space_group_name_Hall '-P 1'
_symmetry_space_group_name_H-M 'P -1'
_atom_sites_solution_hydrogens geom
_atom_sites_solution_primary direct
_atom_sites_solution_secondary difmap
_audit_creation_method SHELXL-97
_audit_update_record
;
2014-12-11 deposited with the CCDC.
2015-02-17 downloaded from the CCDC.
;
_cell_angle_alpha 97.583(2)
_cell_angle_beta 104.918(2)
_cell_angle_gamma 90.081(2)
_cell_formula_units_Z 2
_cell_length_a 10.4745(11)
_cell_length_b 11.6064(12)
_cell_length_c 17.0370(17)
_cell_measurement_reflns_used 7272
_cell_measurement_temperature 90
_cell_measurement_theta_max 28.29
_cell_measurement_theta_min 2.30
_cell_volume 1982.5(4)
_computing_cell_refinement 'Bruker SMART'
_computing_data_collection 'Bruker SMART'
_computing_data_reduction 'Bruker SAINT'
_computing_molecular_graphics 'Bruker SHELXTL'
_computing_publication_material 'Bruker SHELXTL'
_computing_structure_refinement 'SHELXL-97 (Sheldrick, 1997)'
_computing_structure_solution 'SHELXS-97 (Sheldrick, 1990)'
_diffrn_ambient_temperature 90
_diffrn_detector_area_resol_mean 8.366
_diffrn_measured_fraction_theta_full 0.977
_diffrn_measured_fraction_theta_max 0.977
_diffrn_measurement_device_type 'CCD area detector'
_diffrn_measurement_method 'phi and omega scans'
_diffrn_radiation_monochromator graphite
_diffrn_radiation_source 'fine-focus sealed tube'
_diffrn_radiation_type MoK\a
_diffrn_radiation_wavelength 0.71073
_diffrn_reflns_av_R_equivalents 0.0242
_diffrn_reflns_av_sigmaI/netI 0.0528
_diffrn_reflns_limit_h_max 13
_diffrn_reflns_limit_h_min -12
_diffrn_reflns_limit_k_max 15
_diffrn_reflns_limit_k_min -15
_diffrn_reflns_limit_l_max 16
_diffrn_reflns_limit_l_min -22
_diffrn_reflns_number 14013
_diffrn_reflns_theta_full 28.29
_diffrn_reflns_theta_max 28.29
_diffrn_reflns_theta_min 1.25
_exptl_absorpt_coefficient_mu 1.133
_exptl_absorpt_correction_T_max 0.8951
_exptl_absorpt_correction_T_min 0.6012
_exptl_absorpt_correction_type empirical
_exptl_absorpt_process_details
;
SADABS; sheldrick, 1996
;
_exptl_crystal_colour green
_exptl_crystal_density_diffrn 1.494
_exptl_crystal_density_method 'not measured'
_exptl_crystal_description plate
_exptl_crystal_F_000 912
_exptl_crystal_size_max 0.50
_exptl_crystal_size_mid 0.30
_exptl_crystal_size_min 0.10
_refine_diff_density_max 0.952
_refine_diff_density_min -0.757
_refine_diff_density_rms 0.103
_refine_ls_extinction_method none
_refine_ls_goodness_of_fit_ref 1.036
_refine_ls_hydrogen_treatment constr
_refine_ls_matrix_type full
_refine_ls_number_parameters 541
_refine_ls_number_reflns 9616
_refine_ls_number_restraints 0
_refine_ls_restrained_S_all 1.036
_refine_ls_R_factor_all 0.0623
_refine_ls_R_factor_gt 0.0429
_refine_ls_shift/su_max 0.001
_refine_ls_shift/su_mean 0.000
_refine_ls_structure_factor_coef Fsqd
_refine_ls_weighting_details 'calc w=1/[\s^2^(Fo^2^)+(0.0705P)^2^+0.6849P] where P=(Fo^2^+2Fc^2^)/3'
_refine_ls_weighting_scheme calc
_refine_ls_wR_factor_gt 0.1139
_refine_ls_wR_factor_ref 0.1264
_reflns_number_gt 7440
_reflns_number_total 9616
_reflns_threshold_expression >2sigma(I)
_cod_data_source_file c4cc09948f3.cif
_cod_data_source_block a_90K
_cod_original_sg_symbol_H-M P-1
_cod_database_code 7116730

loop_
_symmetry_equiv_pos_as_xyz
'x, y, z'
'-x, -y, -z'

loop_
_atom_site_label
_atom_site_type_symbol
_atom_site_fract_x
_atom_site_fract_y
_atom_site_fract_z
_atom_site_U_iso_or_equiv
_atom_site_adp_type
_atom_site_occupancy
_atom_site_symmetry_multiplicity
_atom_site_calc_flag
_atom_site_refinement_flags
C1 C 0.1471(3) 0.3852(3) 0.60091(17) 0.0227(6) Uani 1 1 d .
C2 C 0.2311(3) 0.3140(3) 0.66124(18) 0.0236(6) Uani 1 1 d .
C3 C 0.2416(3) 0.1910(2) 0.64249(18) 0.0230(6) Uani 1 1 d .
C4 C 0.1680(3) 0.1216(2) 0.57014(18) 0.0228(6) Uani 1 1 d .
H4 H 0.1036 0.1563 0.5310 0.027 Uiso 1 1 calc R
C5 C 0.1887(3) 0.0046(3) 0.5561(2) 0.0303(7) Uani 1 1 d .
H5 H 0.1396 -0.0402 0.5067 0.036 Uiso 1 1 calc R
C6 C 0.2812(3) -0.0497(3) 0.6134(2) 0.0319(7) Uani 1 1 d .
H6 H 0.2969 -0.1300 0.6021 0.038 Uiso 1 1 calc R
C7 C 0.3481(3) 0.0132(3) 0.6849(2) 0.0300(7) Uani 1 1 d .
H7 H 0.4078 -0.0248 0.7245 0.036 Uiso 1 1 calc R
C8 C 0.3314(3) 0.1347(3) 0.70239(19) 0.0263(6) Uani 1 1 d .
C9 C 0.4048(3) 0.1985(3) 0.7765(2) 0.0349(7) Uani 1 1 d .
H9 H 0.4659 0.1600 0.8150 0.042 Uiso 1 1 calc R
C10 C 0.3893(3) 0.3147(3) 0.7935(2) 0.0375(8) Uani 1 1 d .
H10 H 0.4372 0.3566 0.8443 0.045 Uiso 1 1 calc R
C11 C 0.3021(3) 0.3720(3) 0.73533(18) 0.0282(6) Uani 1 1 d .
H11 H 0.2918 0.4532 0.7475 0.034 Uiso 1 1 calc R
C12 C 0.1963(3) 0.6081(2) 0.47870(16) 0.0185(5) Uani 1 1 d .
C13 C 0.3060(3) 0.6807(2) 0.46641(17) 0.0204(6) Uani 1 1 d .
C14 C 0.2729(3) 0.7749(3) 0.42037(17) 0.0231(6) Uani 1 1 d .
C15 C 0.1416(3) 0.7941(3) 0.37750(19) 0.0292(7) Uani 1 1 d .
H15 H 0.0720 0.7420 0.3781 0.035 Uiso 1 1 calc R
C16 C 0.1144(3) 0.8870(3) 0.3353(2) 0.0377(8) Uani 1 1 d .
H16 H 0.0258 0.8993 0.3069 0.045 Uiso 1 1 calc R
C17 C 0.2165(3) 0.9650(3) 0.3334(2) 0.0387(8) Uani 1 1 d .
H17 H 0.1960 1.0301 0.3045 0.046 Uiso 1 1 calc R
C18 C 0.3431(3) 0.9478(3) 0.3723(2) 0.0319(7) Uani 1 1 d .
H18 H 0.4110 1.0007 0.3702 0.038 Uiso 1 1 calc R
C19 C 0.3761(3) 0.8518(3) 0.41633(18) 0.0245(6) Uani 1 1 d .
C20 C 0.5081(3) 0.8292(3) 0.45549(18) 0.0272(6) Uani 1 1 d .
H20 H 0.5774 0.8810 0.4539 0.033 Uiso 1 1 calc R
C21 C 0.5374(3) 0.7352(3) 0.49527(19) 0.0294(7) Uani 1 1 d .
H21 H 0.6271 0.7195 0.5189 0.035 Uiso 1 1 calc R
C22 C 0.4349(3) 0.6601(3) 0.50172(19) 0.0257(6) Uani 1 1 d .
H22 H 0.4559 0.5952 0.5307 0.031 Uiso 1 1 calc R
C23 C 0.0894(2) 0.8151(2) 1.05587(17) 0.0174(5) Uani 1 1 d .
C24 C 0.1521(3) 0.7076(2) 1.08711(18) 0.0218(6) Uani 1 1 d .
C25 C 0.1599(3) 0.6013(2) 1.0342(2) 0.0246(6) Uani 1 1 d .
C26 C 0.1009(3) 0.5800(2) 0.9494(2) 0.0266(6) Uani 1 1 d .
H26 H 0.0513 0.6391 0.9232 0.032 Uiso 1 1 calc R
C27 C 0.1126(3) 0.4764(3) 0.9032(2) 0.0346(8) Uani 1 1 d .
H27 H 0.0722 0.4651 0.8459 0.041 Uiso 1 1 calc R
C28 C 0.1844(4) 0.3867(3) 0.9403(3) 0.0430(9) Uani 1 1 d .
H28 H 0.1933 0.3152 0.9082 0.052 Uiso 1 1 calc R
C29 C 0.2400(4) 0.4027(3) 1.0212(3) 0.0438(10) Uani 1 1 d .
H29 H 0.2875 0.3413 1.0458 0.053 Uiso 1 1 calc R
C30 C 0.2304(3) 0.5092(3) 1.0720(2) 0.0341(8) Uani 1 1 d .
C31 C 0.2868(4) 0.5233(3) 1.1580(3) 0.0445(9) Uani 1 1 d .
H31 H 0.3334 0.4615 1.1824 0.053 Uiso 1 1 calc R
C32 C 0.2753(4) 0.6230(3) 1.2054(2) 0.0447(9) Uani 1 1 d .
H32 H 0.3122 0.6306 1.2630 0.054 Uiso 1 1 calc R
C33 C 0.2085(3) 0.7159(3) 1.1696(2) 0.0327(7) Uani 1 1 d .
H33 H 0.2024 0.7862 1.2037 0.039 Uiso 1 1 calc R
C34 C 0.2364(2) 1.0771(2) 1.02724(16) 0.0153(5) Uani 1 1 d .
C35 C 0.3752(2) 1.1265(2) 1.04704(17) 0.0171(5) Uani 1 1 d .
C36 C 0.4475(3) 1.1799(2) 1.12752(17) 0.0192(5) Uani 1 1 d .
C37 C 0.4025(3) 1.1829(3) 1.20012(18) 0.0240(6) Uani 1 1 d .
H37 H 0.3219 1.1432 1.1977 0.029 Uiso 1 1 calc R
C38 C 0.4746(3) 1.2428(3) 1.27386(19) 0.0323(7) Uani 1 1 d .
H38 H 0.4416 1.2455 1.3210 0.039 Uiso 1 1 calc R
C39 C 0.5962(3) 1.2998(3) 1.2801(2) 0.0363(8) Uani 1 1 d .
H39 H 0.6445 1.3413 1.3309 0.044 Uiso 1 1 calc R
C40 C 0.6439(3) 1.2950(3) 1.2132(2) 0.0292(7) Uani 1 1 d .
H40 H 0.7268 1.3324 1.2181 0.035 Uiso 1 1 calc R
C41 C 0.5730(3) 1.2354(2) 1.13574(19) 0.0225(6) Uani 1 1 d .
C42 C 0.6262(3) 1.2316(3) 1.0674(2) 0.0282(7) Uani 1 1 d .
H42 H 0.7105 1.2673 1.0737 0.034 Uiso 1 1 calc R
C43 C 0.5581(3) 1.1775(3) 0.9928(2) 0.0315(7) Uani 1 1 d .
H43 H 0.5956 1.1741 0.9473 0.038 Uiso 1 1 calc R
C44 C 0.4317(3) 1.1262(3) 0.98272(18) 0.0237(6) Uani 1 1 d .
H44 H 0.3843 1.0904 0.9298 0.028 Uiso 1 1 calc R
C45 C -0.0783(3) 0.6798(2) 0.71918(17) 0.0207(6) Uani 1 1 d .
H45 H -0.1297 0.6092 0.7086 0.025 Uiso 1 1 calc R
C46 C -0.0714(3) 0.7542(2) 0.79053(16) 0.0195(5) Uani 1 1 d .
H46 H -0.1196 0.7344 0.8274 0.023 Uiso 1 1 calc R
C47 C 0.0679(3) 0.8773(2) 0.75568(17) 0.0201(5) Uani 1 1 d .
H47 H 0.1225 0.9461 0.7674 0.024 Uiso 1 1 calc R
C48 C 0.0587(3) 0.8038(2) 0.68365(17) 0.0218(6) Uani 1 1 d .
H48 H 0.1057 0.8242 0.6464 0.026 Uiso 1 1 calc R
Cu1 Cu -0.00768(3) 0.57747(3) 0.560402(19) 0.01665(9) Uani 1 1 d .
Cu2 Cu 0.00785(3) 0.96055(3) 0.927393(18) 0.01356(9) Uani 1 1 d .
N1 N -0.0145(2) 0.70480(19) 0.66492(13) 0.0179(5) Uani 1 1 d .
N2 N 0.0018(2) 0.85374(19) 0.80904(13) 0.0164(4) Uani 1 1 d .
O1 O 0.1243(2) 0.34717(18) 0.52577(13) 0.0288(5) Uani 1 1 d .
O2 O 0.1070(2) 0.47831(19) 0.62972(13) 0.0323(5) Uani 1 1 d .
O3 O 0.1453(2) 0.64868(18) 0.53530(13) 0.0269(5) Uani 1 1 d .
O4 O 0.1612(2) 0.51471(18) 0.43225(13) 0.0284(5) Uani 1 1 d .
O5 O 0.0743(2) 0.82451(16) 0.98132(12) 0.0228(4) Uani 1 1 d .
O6 O 0.0576(2) 0.89131(17) 1.10686(12) 0.0245(4) Uani 1 1 d .
O7 O 0.17471(18) 1.09236(18) 1.08190(12) 0.0253(5) Uani 1 1 d .
O8 O 0.18879(18) 1.02539(17) 0.95605(11) 0.0205(4) Uani 1 1 d .

loop_
_atom_site_aniso_label
_atom_site_aniso_U_11
_atom_site_aniso_U_22
_atom_site_aniso_U_33
_atom_site_aniso_U_23
_atom_site_aniso_U_13
_atom_site_aniso_U_12
C1 0.0202(14) 0.0292(15) 0.0200(14) 0.0059(12) 0.0061(11) -0.0060(11)
C2 0.0226(14) 0.0288(15) 0.0205(14) 0.0023(11) 0.0083(11) -0.0027(11)
C3 0.0211(14) 0.0268(14) 0.0235(15) 0.0029(12) 0.0107(11) -0.0030(11)
C4 0.0188(14) 0.0239(14) 0.0263(15) 0.0015(12) 0.0080(11) -0.0029(11)
C5 0.0255(16) 0.0271(15) 0.0399(18) 0.0017(13) 0.0132(14) -0.0046(12)
C6 0.0312(17) 0.0253(15) 0.044(2) 0.0071(14) 0.0165(15) -0.0008(13)
C7 0.0299(16) 0.0348(17) 0.0309(17) 0.0146(14) 0.0127(13) 0.0009(13)
C8 0.0222(14) 0.0353(16) 0.0251(15) 0.0116(13) 0.0093(12) -0.0006(12)
C9 0.0334(18) 0.0424(19) 0.0300(17) 0.0103(15) 0.0076(14) 0.0030(15)
C10 0.0381(19) 0.047(2) 0.0221(16) 0.0017(14) 0.0001(14) -0.0015(16)
C11 0.0316(16) 0.0283(15) 0.0219(15) -0.0013(12) 0.0044(12) -0.0020(12)
C12 0.0185(13) 0.0220(13) 0.0144(13) 0.0012(10) 0.0035(10) -0.0032(10)
C13 0.0204(13) 0.0219(13) 0.0181(13) -0.0047(10) 0.0075(11) -0.0051(11)
C14 0.0231(14) 0.0281(15) 0.0200(14) 0.0015(11) 0.0098(11) -0.0046(11)
C15 0.0220(15) 0.0366(17) 0.0310(17) 0.0082(14) 0.0086(13) -0.0050(12)
C16 0.0282(17) 0.048(2) 0.042(2) 0.0195(17) 0.0114(15) 0.0036(15)
C17 0.0383(19) 0.0399(19) 0.044(2) 0.0192(16) 0.0148(16) 0.0010(15)
C18 0.0322(17) 0.0334(17) 0.0355(18) 0.0081(14) 0.0165(14) -0.0074(13)
C19 0.0230(14) 0.0290(15) 0.0227(15) 0.0008(12) 0.0098(12) -0.0050(12)
C20 0.0228(15) 0.0330(16) 0.0251(15) -0.0023(12) 0.0082(12) -0.0089(12)
C21 0.0171(14) 0.0397(18) 0.0303(17) 0.0008(14) 0.0063(12) -0.0021(12)
C22 0.0250(15) 0.0258(15) 0.0272(16) 0.0007(12) 0.0099(12) -0.0009(12)
C23 0.0132(12) 0.0154(12) 0.0240(14) 0.0012(10) 0.0065(10) -0.0026(9)
C24 0.0169(13) 0.0195(13) 0.0312(16) 0.0070(11) 0.0083(11) 0.0004(10)
C25 0.0187(14) 0.0176(13) 0.0429(18) 0.0088(12) 0.0153(13) 0.0012(11)
C26 0.0250(15) 0.0190(13) 0.0387(18) 0.0037(12) 0.0137(13) -0.0010(11)
C27 0.0362(18) 0.0219(15) 0.049(2) -0.0019(14) 0.0206(16) -0.0015(13)
C28 0.044(2) 0.0199(15) 0.073(3) 0.0003(16) 0.032(2) 0.0050(14)
C29 0.039(2) 0.0212(16) 0.080(3) 0.0156(18) 0.026(2) 0.0123(14)
C30 0.0268(16) 0.0227(15) 0.056(2) 0.0130(15) 0.0134(15) 0.0058(12)
C31 0.039(2) 0.0349(19) 0.061(3) 0.0220(18) 0.0072(18) 0.0108(16)
C32 0.046(2) 0.045(2) 0.040(2) 0.0160(17) 0.0010(17) 0.0106(17)
C33 0.0327(17) 0.0276(16) 0.0383(19) 0.0100(14) 0.0074(14) 0.0031(13)
C34 0.0135(12) 0.0128(11) 0.0205(13) 0.0008(10) 0.0069(10) 0.0018(9)
C35 0.0125(12) 0.0137(11) 0.0241(14) 0.0000(10) 0.0043(10) 0.0007(9)
C36 0.0144(12) 0.0166(12) 0.0243(14) 0.0019(11) 0.0014(11) 0.0017(10)
C37 0.0188(14) 0.0294(15) 0.0216(14) 0.0033(12) 0.0015(11) 0.0000(11)
C38 0.0283(16) 0.0461(19) 0.0184(15) 0.0002(13) 0.0007(12) -0.0011(14)
C39 0.0297(17) 0.0394(18) 0.0284(17) -0.0034(14) -0.0087(14) -0.0065(14)
C40 0.0189(14) 0.0258(15) 0.0361(18) 0.0027(13) -0.0043(13) -0.0054(11)
C41 0.0141(13) 0.0187(13) 0.0322(16) 0.0033(11) 0.0014(11) 0.0000(10)
C42 0.0185(14) 0.0309(16) 0.0354(17) 0.0035(13) 0.0077(12) -0.0072(12)
C43 0.0205(15) 0.0460(19) 0.0306(17) 0.0007(14) 0.0134(13) -0.0065(13)
C44 0.0176(13) 0.0293(15) 0.0230(15) -0.0026(12) 0.0066(11) -0.0037(11)
C45 0.0232(14) 0.0197(13) 0.0198(14) -0.0043(11) 0.0102(11) -0.0066(11)
C46 0.0209(13) 0.0219(13) 0.0167(13) -0.0027(10) 0.0092(11) -0.0057(10)
C47 0.0208(13) 0.0191(13) 0.0198(14) -0.0007(10) 0.0062(11) -0.0038(10)
C48 0.0264(15) 0.0224(13) 0.0177(13) -0.0011(11) 0.0096(11) -0.0065(11)
Cu1 0.01910(17) 0.01814(17) 0.01274(16) -0.00382(12) 0.00717(13) -0.00398(12)
Cu2 0.01230(16) 0.01432(15) 0.01332(16) -0.00332(11) 0.00464(12) -0.00161(11)
N1 0.0204(11) 0.0206(11) 0.0137(11) -0.0013(9) 0.0082(9) -0.0041(9)
N2 0.0157(11) 0.0174(10) 0.0150(11) -0.0037(8) 0.0051(8) -0.0007(8)
O1 0.0331(12) 0.0291(11) 0.0229(11) 0.0011(9) 0.0061(9) 0.0087(9)
O2 0.0459(14) 0.0311(12) 0.0181(11) 0.0016(9) 0.0059(10) 0.0095(10)
O3 0.0260(11) 0.0309(11) 0.0252(11) -0.0081(9) 0.0153(9) -0.0111(9)
O4 0.0357(12) 0.0256(10) 0.0263(11) -0.0098(9) 0.0191(9) -0.0125(9)
O5 0.0357(12) 0.0145(9) 0.0204(10) 0.0016(8) 0.0119(9) 0.0039(8)
O6 0.0324(11) 0.0204(10) 0.0200(10) 0.0028(8) 0.0054(9) 0.0068(8)
O7 0.0130(9) 0.0368(12) 0.0235(11) -0.0103(9) 0.0073(8) -0.0080(8)
O8 0.0156(9) 0.0270(10) 0.0172(10) -0.0040(8) 0.0048(7) -0.0068(8)

loop_
_atom_type_symbol
_atom_type_description
_atom_type_scat_dispersion_real
_atom_type_scat_dispersion_imag
_atom_type_scat_source
C C 0.0033 0.0016 'International Tables Vol C Tables 4.2.6.8 and 6.1.1.4'
H H 0.0000 0.0000 'International Tables Vol C Tables 4.2.6.8 and 6.1.1.4'
N N 0.0061 0.0033 'International Tables Vol C Tables 4.2.6.8 and 6.1.1.4'
O O 0.0106 0.0060 'International Tables Vol C Tables 4.2.6.8 and 6.1.1.4'
Cu Cu 0.3201 1.2651 'International Tables Vol C Tables 4.2.6.8 and 6.1.1.4'

loop_
_geom_angle_atom_site_label_1
_geom_angle_atom_site_label_2
_geom_angle_atom_site_label_3
_geom_angle
_geom_angle_site_symmetry_1
_geom_angle_site_symmetry_3
O2 C1 O1 125.1(3) . .
O2 C1 C2 117.0(3) . .
O1 C1 C2 117.9(3) . .
C11 C2 C3 120.2(3) . .
C11 C2 C1 117.5(3) . .
C3 C2 C1 122.2(3) . .
C4 C3 C8 118.1(3) . .
C4 C3 C2 125.0(3) . .
C8 C3 C2 116.9(3) . .
C5 C4 C3 120.7(3) . .
C4 C5 C6 121.0(3) . .
C7 C6 C5 119.5(3) . .
C6 C7 C8 121.8(3) . .
C9 C8 C7 120.6(3) . .
C9 C8 C3 120.7(3) . .
C7 C8 C3 118.7(3) . .
C10 C9 C8 120.8(3) . .
C9 C10 C11 119.4(3) . .
C2 C11 C10 121.8(3) . .
O4 C12 O3 125.3(3) . .
O4 C12 C13 118.6(2) . .
O3 C12 C13 116.0(2) . .
C22 C13 C14 120.7(3) . .
C22 C13 C12 120.7(3) . .
C14 C13 C12 118.5(2) . .
C15 C14 C13 122.6(3) . .
C15 C14 C19 118.7(3) . .
C13 C14 C19 118.6(3) . .
C16 C15 C14 120.5(3) . .
C15 C16 C17 120.6(3) . .
C18 C17 C16 120.4(3) . .
C17 C18 C19 120.9(3) . .
C20 C19 C18 122.3(3) . .
C20 C19 C14 118.9(3) . .
C18 C19 C14 118.8(3) . .
C21 C20 C19 121.2(3) . .
C20 C21 C22 120.2(3) . .
C13 C22 C21 120.2(3) . .
O5 C23 O6 124.1(2) . .
O5 C23 C24 118.2(2) . .
O6 C23 C24 117.6(2) . .
C33 C24 C25 120.0(3) . .
C33 C24 C23 116.6(3) . .
C25 C24 C23 123.3(3) . .
C26 C25 C30 117.5(3) . .
C26 C25 C24 125.5(3) . .
C30 C25 C24 116.9(3) . .
C27 C26 C25 122.0(3) . .
C26 C27 C28 120.3(4) . .
C29 C28 C27 119.5(3) . .
C28 C29 C30 122.2(3) . .
C31 C30 C25 120.3(3) . .
C31 C30 C29 121.4(3) . .
C25 C30 C29 118.3(3) . .
C32 C31 C30 121.0(3) . .
C31 C32 C33 120.0(4) . .
C24 C33 C32 121.8(3) . .
O8 C34 O7 124.5(2) . .
O8 C34 C35 117.2(2) . .
O7 C34 C35 118.3(2) . .
C44 C35 C36 119.1(2) . .
C44 C35 C34 116.9(2) . .
C36 C35 C34 124.0(2) . .
C41 C36 C37 117.1(3) . .
C41 C36 C35 118.0(3) . .
C37 C36 C35 124.9(2) . .
C38 C37 C36 120.9(3) . .
C37 C38 C39 121.0(3) . .
C40 C39 C38 119.6(3) . .
C39 C40 C41 121.7(3) . .
C42 C41 C40 120.1(3) . .
C42 C41 C36 120.2(3) . .
C40 C41 C36 119.7(3) . .
C43 C42 C41 120.7(3) . .
C42 C43 C44 119.9(3) . .
C35 C44 C43 122.0(3) . .
N1 C45 C46 121.4(2) . .
N2 C46 C45 121.5(2) . .
N2 C47 C48 121.3(2) . .
N1 C48 C47 121.9(3) . .
O2 Cu1 O1 169.20(9) . 2_566
O2 Cu1 O3 91.18(10) . .
O1 Cu1 O3 88.91(10) 2_566 .
O2 Cu1 O4 88.77(10) . 2_566
O1 Cu1 O4 89.18(10) 2_566 2_566
O3 Cu1 O4 169.48(8) . 2_566
O2 Cu1 N1 92.37(9) . .
O1 Cu1 N1 98.34(9) 2_566 .
O3 Cu1 N1 96.86(8) . .
O4 Cu1 N1 93.66(8) 2_566 .
O2 Cu1 Cu1 85.55(6) . 2_566
O1 Cu1 Cu1 83.75(6) 2_566 2_566
O3 Cu1 Cu1 82.72(6) . 2_566
O4 Cu1 Cu1 86.79(6) 2_566 2_566
N1 Cu1 Cu1 177.86(7) . 2_566
O8 Cu2 O6 89.63(9) . 2_577
O8 Cu2 O7 169.91(8) . 2_577
O6 Cu2 O7 89.64(9) 2_577 2_577
O8 Cu2 O5 89.13(8) . .
O6 Cu2 O5 169.98(8) 2_577 .
O7 Cu2 O5 89.84(9) 2_577 .
O8 Cu2 N2 100.16(8) . .
O6 Cu2 N2 102.23(8) 2_577 .
O7 Cu2 N2 89.83(8) 2_577 .
O5 Cu2 N2 87.78(8) . .
O8 Cu2 Cu2 88.95(6) . 2_577
O6 Cu2 Cu2 88.11(6) 2_577 2_577
O7 Cu2 Cu2 80.97(6) 2_577 2_577
O5 Cu2 Cu2 81.92(6) . 2_577
N2 Cu2 Cu2 166.16(6) . 2_577
C45 N1 C48 116.9(2) . .
C45 N1 Cu1 120.65(18) . .
C48 N1 Cu1 121.82(17) . .
C47 N2 C46 117.0(2) . .
C47 N2 Cu2 125.81(18) . .
C46 N2 Cu2 117.16(17) . .
C1 O1 Cu1 123.34(19) . 2_566
C1 O2 Cu1 122.08(19) . .
C12 O3 Cu1 124.83(18) . .
C12 O4 Cu1 120.25(18) . 2_566
C23 O5 Cu2 126.17(17) . .
C23 O6 Cu2 119.53(18) . 2_577
C34 O7 Cu2 127.01(18) . 2_577
C34 O8 Cu2 118.58(17) . .

loop_
_geom_bond_atom_site_label_1
_geom_bond_atom_site_label_2
_geom_bond_distance
_geom_bond_site_symmetry_2
C1 O2 1.246(4) .
C1 O1 1.259(4) .
C1 C2 1.508(4) .
C2 C11 1.375(4) .
C2 C3 1.431(4) .
C3 C4 1.418(4) .
C3 C8 1.428(4) .
C4 C5 1.375(4) .
C5 C6 1.403(5) .
C6 C7 1.354(5) .
C7 C8 1.422(4) .
C8 C9 1.409(5) .
C9 C10 1.360(5) .
C10 C11 1.403(5) .
C12 O4 1.248(3) .
C12 O3 1.259(3) .
C12 C13 1.497(4) .
C13 C22 1.364(4) .
C13 C14 1.420(4) .
C14 C15 1.414(4) .
C14 C19 1.422(4) .
C15 C16 1.364(5) .
C16 C17 1.409(5) .
C17 C18 1.349(5) .
C18 C19 1.418(4) .
C19 C20 1.413(4) .
C20 C21 1.354(4) .
C21 C22 1.417(4) .
C23 O5 1.258(3) .
C23 O6 1.263(3) .
C23 C24 1.506(4) .
C24 C33 1.368(4) .
C24 C25 1.444(4) .
C25 C26 1.406(5) .
C25 C30 1.429(4) .
C26 C27 1.371(4) .
C27 C28 1.407(5) .
C28 C29 1.339(6) .
C29 C30 1.432(5) .
C30 C31 1.418(5) .
C31 C32 1.345(5) .
C32 C33 1.407(5) .
C34 O8 1.255(3) .
C34 O7 1.258(3) .
C34 C35 1.500(3) .
C35 C44 1.373(4) .
C35 C36 1.441(4) .
C36 C41 1.429(4) .
C36 C37 1.429(4) .
C37 C38 1.383(4) .
C38 C39 1.408(5) .
C39 C40 1.351(5) .
C40 C41 1.423(4) .
C41 C42 1.409(4) .
C42 C43 1.357(4) .
C43 C44 1.411(4) .
C45 N1 1.332(3) .
C45 C46 1.381(4) .
C46 N2 1.341(3) .
C47 N2 1.330(3) .
C47 C48 1.381(4) .
C48 N1 1.336(3) .
Cu1 O2 1.948(2) .
Cu1 O1 1.957(2) 2_566
Cu1 O3 1.969(2) .
Cu1 O4 1.970(2) 2_566
Cu1 N1 2.175(2) .
Cu1 Cu1 2.5866(6) 2_566
Cu2 O8 1.9543(18) .
Cu2 O6 1.9567(19) 2_577
Cu2 O7 1.9682(19) 2_577
Cu2 O5 1.9694(19) .
Cu2 N2 2.209(2) .
Cu2 Cu2 2.5687(6) 2_577
O1 Cu1 1.957(2) 2_566
O4 Cu1 1.970(2) 2_566
O6 Cu2 1.9567(19) 2_577
O7 Cu2 1.9682(19) 2_577

loop_
_geom_torsion_atom_site_label_1
_geom_torsion_atom_site_label_2
_geom_torsion_atom_site_label_3
_geom_torsion_atom_site_label_4
_geom_torsion
_geom_torsion_site_symmetry_1
_geom_torsion_site_symmetry_4
O2 C1 C2 C11 -26.4(4) . .
O1 C1 C2 C11 152.8(3) . .
O2 C1 C2 C3 155.7(3) . .
O1 C1 C2 C3 -25.2(4) . .
C11 C2 C3 C4 176.5(3) . .
C1 C2 C3 C4 -5.6(4) . .
C11 C2 C3 C8 -2.2(4) . .
C1 C2 C3 C8 175.7(2) . .
C8 C3 C4 C5 -3.9(4) . .
C2 C3 C4 C5 177.4(3) . .
C3 C4 C5 C6 1.2(4) . .
C4 C5 C6 C7 2.1(5) . .
C5 C6 C7 C8 -2.7(5) . .
C6 C7 C8 C9 -178.4(3) . .
C6 C7 C8 C3 -0.1(4) . .
C4 C3 C8 C9 -178.4(3) . .
C2 C3 C8 C9 0.4(4) . .
C4 C3 C8 C7 3.3(4) . .
C2 C3 C8 C7 -177.9(3) . .
C7 C8 C9 C10 179.9(3) . .
C3 C8 C9 C10 1.7(5) . .
C8 C9 C10 C11 -2.0(5) . .
C3 C2 C11 C10 2.0(5) . .
C1 C2 C11 C10 -176.0(3) . .
C9 C10 C11 C2 0.1(5) . .
O4 C12 C13 C22 -85.6(3) . .
O3 C12 C13 C22 95.6(3) . .
O4 C12 C13 C14 97.3(3) . .
O3 C12 C13 C14 -81.5(3) . .
C22 C13 C14 C15 175.0(3) . .
C12 C13 C14 C15 -7.9(4) . .
C22 C13 C14 C19 -4.1(4) . .
C12 C13 C14 C19 173.0(2) . .
C13 C14 C15 C16 178.8(3) . .
C19 C14 C15 C16 -2.1(5) . .
C14 C15 C16 C17 0.3(5) . .
C15 C16 C17 C18 1.0(6) . .
C16 C17 C18 C19 -0.5(5) . .
C17 C18 C19 C20 177.9(3) . .
C17 C18 C19 C14 -1.4(5) . .
C15 C14 C19 C20 -176.7(3) . .
C13 C14 C19 C20 2.4(4) . .
C15 C14 C19 C18 2.6(4) . .
C13 C14 C19 C18 -178.3(3) . .
C18 C19 C20 C21 -178.2(3) . .
C14 C19 C20 C21 1.1(4) . .
C19 C20 C21 C22 -3.0(5) . .
C14 C13 C22 C21 2.2(4) . .
C12 C13 C22 C21 -174.8(3) . .
C20 C21 C22 C13 1.4(5) . .
O5 C23 C24 C33 158.0(3) . .
O6 C23 C24 C33 -20.6(4) . .
O5 C23 C24 C25 -19.1(4) . .
O6 C23 C24 C25 162.3(3) . .
C33 C24 C25 C26 176.8(3) . .
C23 C24 C25 C26 -6.1(4) . .
C33 C24 C25 C30 -1.3(4) . .
C23 C24 C25 C30 175.8(3) . .
C30 C25 C26 C27 -1.8(4) . .
C24 C25 C26 C27 -179.9(3) . .
C25 C26 C27 C28 0.6(5) . .
C26 C27 C28 C29 0.7(5) . .
C27 C28 C29 C30 -0.6(6) . .
C26 C25 C30 C31 -177.0(3) . .
C24 C25 C30 C31 1.2(4) . .
C26 C25 C30 C29 1.8(4) . .
C24 C25 C30 C29 -179.9(3) . .
C28 C29 C30 C31 178.2(4) . .
C28 C29 C30 C25 -0.6(5) . .
C25 C30 C31 C32 0.0(5) . .
C29 C30 C31 C32 -178.8(4) . .
C30 C31 C32 C33 -1.1(6) . .
C25 C24 C33 C32 0.2(5) . .
C23 C24 C33 C32 -177.1(3) . .
C31 C32 C33 C24 1.1(6) . .
O8 C34 C35 C44 9.2(4) . .
O7 C34 C35 C44 -169.1(3) . .
O8 C34 C35 C36 -174.8(2) . .
O7 C34 C35 C36 6.9(4) . .
C44 C35 C36 C41 3.0(4) . .
C34 C35 C36 C41 -172.8(2) . .
C44 C35 C36 C37 -177.8(3) . .
C34 C35 C36 C37 6.3(4) . .
C41 C36 C37 C38 3.5(4) . .
C35 C36 C37 C38 -175.7(3) . .
C36 C37 C38 C39 -1.8(5) . .
C37 C38 C39 C40 -0.6(5) . .
C38 C39 C40 C41 1.2(5) . .
C39 C40 C41 C42 -179.6(3) . .
C39 C40 C41 C36 0.6(4) . .
C37 C36 C41 C42 177.3(3) . .
C35 C36 C41 C42 -3.5(4) . .
C37 C36 C41 C40 -2.9(4) . .
C35 C36 C41 C40 176.3(2) . .
C40 C41 C42 C43 -178.4(3) . .
C36 C41 C42 C43 1.4(5) . .
C41 C42 C43 C44 1.2(5) . .
C36 C35 C44 C43 -0.6(4) . .
C34 C35 C44 C43 175.6(3) . .
C42 C43 C44 C35 -1.6(5) . .
N1 C45 C46 N2 -1.3(5) . .
N2 C47 C48 N1 -1.4(5) . .
C46 C45 N1 C48 1.5(4) . .
C46 C45 N1 Cu1 172.7(2) . .
C47 C48 N1 C45 -0.2(4) . .
C47 C48 N1 Cu1 -171.3(2) . .
O2 Cu1 N1 C45 -69.5(2) . .
O1 Cu1 N1 C45 109.1(2) 2_566 .
O3 Cu1 N1 C45 -161.0(2) . .
O4 Cu1 N1 C45 19.4(2) 2_566 .
Cu1 Cu1 N1 C45 -82.6(17) 2_566 .
O2 Cu1 N1 C48 101.2(2) . .
O1 Cu1 N1 C48 -80.1(2) 2_566 .
O3 Cu1 N1 C48 9.8(2) . .
O4 Cu1 N1 C48 -169.8(2) 2_566 .
Cu1 Cu1 N1 C48 88.1(17) 2_566 .
C48 C47 N2 C46 1.5(4) . .
C48 C47 N2 Cu2 179.1(2) . .
C45 C46 N2 C47 -0.3(4) . .
C45 C46 N2 Cu2 -178.0(2) . .
O8 Cu2 N2 C47 -31.5(2) . .
O6 Cu2 N2 C47 60.4(2) 2_577 .
O7 Cu2 N2 C47 150.0(2) 2_577 .
O5 Cu2 N2 C47 -120.2(2) . .
Cu2 Cu2 N2 C47 -161.96(19) 2_577 .
O8 Cu2 N2 C46 146.1(2) . .
O6 Cu2 N2 C46 -122.0(2) 2_577 .
O7 Cu2 N2 C46 -32.5(2) 2_577 .
O5 Cu2 N2 C46 57.4(2) . .
Cu2 Cu2 N2 C46 15.6(4) 2_577 .
O2 C1 O1 Cu1 -5.3(4) . 2_566
C2 C1 O1 Cu1 175.66(18) . 2_566
O1 C1 O2 Cu1 3.2(4) . .
C2 C1 O2 Cu1 -177.71(18) . .
O1 Cu1 O2 C1 7.5(7) 2_566 .
O3 Cu1 O2 C1 -82.8(2) . .
O4 Cu1 O2 C1 86.6(2) 2_566 .
N1 Cu1 O2 C1 -179.7(2) . .
Cu1 Cu1 O2 C1 -0.2(2) 2_566 .
O4 C12 O3 Cu1 -2.9(4) . .
C13 C12 O3 Cu1 175.74(18) . .
O2 Cu1 O3 C12 86.0(2) . .
O1 Cu1 O3 C12 -83.2(2) 2_566 .
O4 Cu1 O3 C12 -3.6(7) 2_566 .
N1 Cu1 O3 C12 178.6(2) . .
Cu1 Cu1 O3 C12 0.7(2) 2_566 .
O3 C12 O4 Cu1 3.9(4) . 2_566
C13 C12 O4 Cu1 -174.79(19) . 2_566
O6 C23 O5 Cu2 3.4(4) . .
C24 C23 O5 Cu2 -175.09(17) . .
O8 Cu2 O5 C23 88.4(2) . .
O6 Cu2 O5 C23 5.4(6) 2_577 .
O7 Cu2 O5 C23 -81.6(2) 2_577 .
N2 Cu2 O5 C23 -171.4(2) . .
Cu2 Cu2 O5 C23 -0.7(2) 2_577 .
O5 C23 O6 Cu2 -4.6(4) . 2_577
C24 C23 O6 Cu2 173.91(17) . 2_577
O8 C34 O7 Cu2 0.9(4) . 2_577
C35 C34 O7 Cu2 179.12(17) . 2_577
O7 C34 O8 Cu2 -1.4(4) . .
C35 C34 O8 Cu2 -179.59(16) . .
O6 Cu2 O8 C34 89.1(2) 2_577 .
O7 Cu2 O8 C34 3.2(6) 2_577 .
O5 Cu2 O8 C34 -80.9(2) . .
N2 Cu2 O8 C34 -168.53(19) . .
Cu2 Cu2 O8 C34 0.99(19) 2_577 .
